data_4107151
loop_
_publ_author_name
'Takuji Hatakeyama'
'Sigma Hashimoto'
'Shu Seki'
'Masaharu Nakamura'

_publ_contact_author_address
;
    Institute for Chemical Research, Kyoto University, Gokasho, Uji, 
    Kyoto 611-0011, Japan. 
;
_publ_contact_author_email ' hatake@scl.kyoto-u.ac.jp'
_publ_contact_author_fax ' +81-774-38-3186 '
_publ_contact_author_name 'Takuji Hatakeyama'
_publ_contact_author_phone ' +81-774-38-3184 '
_publ_section_title
;
 Synthesis of BN-Fused Polycyclic Aromatics via Tandem Intramolecular
 Electrophilic Arene Borylation
;
_journal_name_full 'Journal of the American Chemical Society'
_journal_page_first 18614
_journal_page_last 18617
_journal_paper_doi 10.1021/ja208950c
_journal_volume 133
_journal_year 2011
_chemical_formula_moiety 'C24 H16 B N'
_chemical_formula_sum 'C24 H16 B N'
_chemical_formula_weight 329.21
_space_group_IT_number 14
_symmetry_cell_setting monoclinic
_symmetry_Int_Tables_number 14
_symmetry_space_group_name_Hall '-P 2yn'
_symmetry_space_group_name_H-M 'P 1 21/n 1'
_atom_sites_solution_hydrogens geom
_atom_sites_solution_primary direct
_atom_sites_solution_secondary difmap
_audit_creation_date 2011-08-07
_audit_creation_method 'by CrystalStructure 4.0'
_cell_angle_alpha 90.0000
_cell_angle_beta 97.316(6)
_cell_angle_gamma 90.0000
_cell_formula_units_Z 4
_cell_length_a 12.166(4)
_cell_length_b 7.707(3)
_cell_length_c 17.558(6)
_cell_measurement_reflns_used 3705
_cell_measurement_temperature 173
_cell_measurement_theta_max 27.47
_cell_measurement_theta_min 3.05
_cell_volume 1632.9(10)
_computing_cell_refinement CrystalClear
_computing_data_collection 'CrystalClear (Rigaku/MSC Inc., 2006)'
_computing_data_reduction CrystalClear
_computing_molecular_graphics 'CrystalStructure 4.0'
_computing_publication_material 'CrystalStructure 4.0 (Rigaku, 2010)'
_computing_structure_refinement 'SHELXL97 (Sheldrick, 2008)'
_computing_structure_solution 'Il Milione (Burla, et al., 2007)'
_diffrn_ambient_temperature 173
_diffrn_detector_area_resol_mean 29.257
_diffrn_measured_fraction_theta_full 0.997
_diffrn_measured_fraction_theta_max 0.997
_diffrn_measurement_device_type 'Rigaku Saturn70'
_diffrn_measurement_method \w
_diffrn_radiation_type 'Mo K\a'
_diffrn_radiation_wavelength 0.71070
_diffrn_reflns_av_R_equivalents 0.0492
_diffrn_reflns_limit_h_max 14
_diffrn_reflns_limit_h_min -14
_diffrn_reflns_limit_k_max 9
_diffrn_reflns_limit_k_min -9
_diffrn_reflns_limit_l_max 17
_diffrn_reflns_limit_l_min -21
_diffrn_reflns_number 11047
_diffrn_reflns_theta_full 25.50
_diffrn_reflns_theta_max 25.50
_diffrn_standards_number 0
_exptl_absorpt_coefficient_mu 0.076
_exptl_absorpt_correction_type none
_exptl_crystal_colour colorless
_exptl_crystal_density_diffrn 1.339
_exptl_crystal_description block
_exptl_crystal_F_000 688.00
_exptl_crystal_size_max 0.300
_exptl_crystal_size_mid 0.150
_exptl_crystal_size_min 0.150
_refine_diff_density_max 0.230
_refine_diff_density_min -0.240
_refine_ls_extinction_method none
_refine_ls_goodness_of_fit_ref 1.078
_refine_ls_hydrogen_treatment constr
_refine_ls_number_parameters 299
_refine_ls_number_reflns 3031
_refine_ls_number_restraints 0
_refine_ls_R_factor_gt 0.0543
_refine_ls_shift/su_max 0.000
_refine_ls_structure_factor_coef Fsqd
_refine_ls_weighting_details 'w = 1/[\s^2^(Fo^2^)+(0.0665P)^2^+0.1350P] where P=(Fo^2^+2Fc^2^)/3'
_refine_ls_weighting_scheme calc
_refine_ls_wR_factor_ref 0.1372
_reflns_number_gt 2232
_reflns_number_total 3034
_reflns_threshold_expression F^2^>2.0\s(F^2^)
_cod_data_source_file ja208950c_si_002.cif
_cod_data_source_block 4b-Aza-12b-bora-dibenzo[g,p]chrysene
_cod_database_code 4107151

loop_
_symmetry_equiv_pos_site_id
_symmetry_equiv_pos_as_xyz
1 +X,+Y,+Z
2 1/2-X,1/2+Y,1/2-Z
3 -X,-Y,-Z
4 1/2+X,1/2-Y,1/2+Z

loop_
_atom_site_label
_atom_site_type_symbol
_atom_site_fract_x
_atom_site_fract_y
_atom_site_fract_z
_atom_site_U_iso_or_equiv
_atom_site_adp_type
_atom_site_occupancy
_atom_site_symmetry_multiplicity
_atom_site_calc_flag
_atom_site_refinement_flags
N1 N 0.67230(12) 0.14934(19) 0.26504(8) 0.0302(4) Uani 1.0 4 d .
C1 C 0.47301(15) 0.0623(3) 0.23014(11) 0.0343(5) Uani 1.0 4 d .
C2 C 0.60398(15) 0.1781(3) 0.12410(11) 0.0320(5) Uani 1.0 4 d .
C3 C 0.65049(15) 0.1858(3) 0.34224(10) 0.0292(5) Uani 1.0 4 d .
C4 C 0.78470(14) 0.1403(3) 0.24635(10) 0.0260(5) Uani 1.0 4 d .
C5 C 0.45874(15) 0.0668(3) 0.30865(12) 0.0359(5) Uani 1.0 4 d .
C6 C 0.71330(15) 0.2177(3) 0.11100(10) 0.0309(5) Uani 1.0 4 d .
C7 C 0.54531(16) 0.1487(3) 0.36351(11) 0.0347(5) Uani 1.0 4 d .
C8 C 0.80487(14) 0.1755(3) 0.17094(10) 0.0279(5) Uani 1.0 4 d .
C9 C 0.39006(17) -0.0208(3) 0.17919(14) 0.0455(6) Uani 1.0 4 d .
C10 C 0.51821(19) 0.2161(3) 0.06428(13) 0.0437(6) Uani 1.0 4 d .
C11 C 0.29709(18) -0.0919(3) 0.20434(18) 0.0551(7) Uani 1.0 4 d .
C12 C 0.5394(2) 0.2878(3) -0.00399(13) 0.0503(7) Uani 1.0 4 d .
C13 C 0.28395(18) -0.0850(3) 0.28113(19) 0.0570(7) Uani 1.0 4 d .
C14 C 0.6469(2) 0.3292(3) -0.01502(12) 0.0498(6) Uani 1.0 4 d .
C15 C 0.36338(17) -0.0072(3) 0.33283(17) 0.0488(6) Uani 1.0 4 d .
C16 C 0.7324(2) 0.2965(3) 0.04193(11) 0.0431(6) Uani 1.0 4 d .
C17 C 0.72794(17) 0.2758(3) 0.39341(11) 0.0367(5) Uani 1.0 4 d .
C18 C 0.87145(15) 0.0800(3) 0.29954(11) 0.0307(5) Uani 1.0 4 d .
C19 C 0.7055(2) 0.3215(3) 0.46549(12) 0.0459(6) Uani 1.0 4 d .
C20 C 0.97694(16) 0.0605(3) 0.27978(12) 0.0355(5) Uani 1.0 4 d .
C21 C 0.6043(3) 0.2798(4) 0.48838(14) 0.0571(7) Uani 1.0 4 d .
C22 C 0.99874(16) 0.1006(3) 0.20646(12) 0.0361(5) Uani 1.0 4 d .
C23 C 0.5259(3) 0.1963(4) 0.43795(13) 0.0522(7) Uani 1.0 4 d .
C24 C 0.91359(16) 0.1562(3) 0.15335(12) 0.0350(5) Uani 1.0 4 d .
B1 B 0.58248(16) 0.1266(3) 0.20530(11) 0.0247(5) Uani 1.0 4 d .
H9 H 0.4051 -0.0421 0.1238 0.0522 Uiso 1.0 4 calc R
H10 H 0.4397 0.1969 0.0744 0.0564 Uiso 1.0 4 calc R
H11 H 0.2429 -0.1502 0.1672 0.0601 Uiso 1.0 4 calc R
H12 H 0.4780 0.3106 -0.0436 0.0545 Uiso 1.0 4 calc R
H13 H 0.2176 -0.1387 0.3003 0.0691 Uiso 1.0 4 calc R
H14 H 0.6645 0.3853 -0.0618 0.0479 Uiso 1.0 4 calc R
H15 H 0.3539 -0.0072 0.3872 0.0586 Uiso 1.0 4 calc R
H16 H 0.8103 0.3272 0.0352 0.0535 Uiso 1.0 4 calc R
H17 H 0.7992 0.3058 0.3762 0.0528 Uiso 1.0 4 calc R
H18 H 0.8557 0.0464 0.3511 0.0389 Uiso 1.0 4 calc R
H19 H 0.7640 0.3843 0.5011 0.0553 Uiso 1.0 4 calc R
H20 H 1.0347 0.0150 0.3185 0.0457 Uiso 1.0 4 calc R
H21 H 0.5838 0.3119 0.5384 0.0795 Uiso 1.0 4 calc R
H22 H 1.0723 0.0882 0.1907 0.0424 Uiso 1.0 4 calc R
H23 H 0.4482 0.1734 0.4524 0.0676 Uiso 1.0 4 calc R
H24 H 0.9287 0.1751 0.1016 0.0433 Uiso 1.0 4 calc R

loop_
_atom_site_aniso_label
_atom_site_aniso_U_11
_atom_site_aniso_U_22
_atom_site_aniso_U_33
_atom_site_aniso_U_12
_atom_site_aniso_U_13
_atom_site_aniso_U_23
N1 0.0282(9) 0.0289(9) 0.0347(9) 0.0008(7) 0.0078(7) 0.0026(7)
C1 0.0276(10) 0.0248(10) 0.0497(13) 0.0040(8) 0.0021(9) 0.0023(9)
C2 0.0303(11) 0.0273(10) 0.0365(11) 0.0014(8) -0.0027(9) -0.0033(9)
C3 0.0312(11) 0.0262(10) 0.0311(10) 0.0067(8) 0.0076(9) 0.0061(8)
C4 0.0254(10) 0.0217(9) 0.0309(10) -0.0013(8) 0.0038(8) -0.0011(8)
C5 0.0257(10) 0.0295(11) 0.0543(13) 0.0057(9) 0.0121(9) 0.0054(10)
C6 0.0326(11) 0.0313(11) 0.0290(10) 0.0001(9) 0.0045(8) -0.0038(8)
C7 0.0345(11) 0.0345(11) 0.0371(11) 0.0046(9) 0.0117(9) 0.0069(9)
C8 0.0276(10) 0.0257(10) 0.0308(10) -0.0030(8) 0.0053(8) -0.0013(8)
C9 0.0367(12) 0.0334(12) 0.0643(16) -0.0014(10) -0.0019(11) 0.0015(11)
C10 0.0363(13) 0.0411(13) 0.0503(14) -0.0006(10) -0.0072(11) 0.0021(10)
C11 0.0323(13) 0.0348(13) 0.095(3) -0.0030(11) -0.0051(14) 0.0018(13)
C12 0.0534(16) 0.0516(14) 0.0403(13) 0.0043(12) -0.0150(12) 0.0046(11)
C13 0.0250(12) 0.0384(13) 0.110(3) 0.0040(10) 0.0173(14) 0.0111(14)
C14 0.0632(16) 0.0549(15) 0.0303(12) 0.0091(13) 0.0022(11) 0.0069(11)
C15 0.0331(13) 0.0389(13) 0.0783(18) 0.0060(10) 0.0227(12) 0.0086(12)
C16 0.0476(14) 0.0511(14) 0.0321(12) 0.0057(11) 0.0107(11) 0.0029(10)
C17 0.0362(12) 0.0344(12) 0.0386(12) 0.0063(10) 0.0017(10) -0.0019(9)
C18 0.0333(11) 0.0274(10) 0.0310(11) 0.0019(8) 0.0028(9) -0.0009(8)
C19 0.0532(15) 0.0458(14) 0.0375(13) 0.0105(12) 0.0008(11) -0.0006(11)
C20 0.0311(11) 0.0320(11) 0.0412(12) 0.0019(9) -0.0034(9) -0.0027(9)
C21 0.0704(18) 0.0685(17) 0.0353(13) 0.0080(14) 0.0177(13) -0.0002(12)
C22 0.0239(11) 0.0352(11) 0.0499(13) -0.0035(9) 0.0074(10) -0.0022(10)
C23 0.0534(15) 0.0605(16) 0.0470(14) -0.0005(13) 0.0228(13) 0.0056(12)
C24 0.0313(11) 0.0371(12) 0.0379(12) -0.0035(9) 0.0098(10) 0.0020(10)
B1 0.0210(11) 0.0216(10) 0.0308(11) 0.0027(9) 0.0007(9) -0.0010(9)

loop_
_atom_type_symbol
_atom_type_description
_atom_type_scat_dispersion_real
_atom_type_scat_dispersion_imag
_atom_type_scat_source
C C 0.003 0.002
;
International Tables for Crystallography
(1992, Vol. C, Tables 4.2.6.8 and 6.1.1.4)
;
H H 0.000 0.000
;
International Tables for Crystallography
(1992, Vol. C, Table 6.1.1.4)
;
B B 0.001 0.001
;
International Tables for Crystallography
(1992, Vol. C, Tables 4.2.6.8 and 6.1.1.4)
;
N N 0.006 0.003
;
International Tables for Crystallography
(1992, Vol. C, Tables 4.2.6.8 and 6.1.1.4)
;

loop_
_geom_angle_atom_site_label_1
_geom_angle_atom_site_label_2
_geom_angle_atom_site_label_3
_geom_angle
_geom_angle_publ_flag
C3 N1 C4 120.97(14) yes
C3 N1 B1 120.01(16) yes
C4 N1 B1 119.00(15) yes
C5 C1 C9 117.54(19) yes
C5 C1 B1 119.24(16) yes
C9 C1 B1 122.78(19) yes
C6 C2 C10 117.12(19) yes
C6 C2 B1 118.88(16) yes
C10 C2 B1 123.16(18) yes
N1 C3 C7 119.50(16) yes
N1 C3 C17 120.69(17) yes
C7 C3 C17 119.38(18) yes
N1 C4 C8 119.22(15) yes
N1 C4 C18 121.29(17) yes
C8 C4 C18 119.15(17) yes
C1 C5 C7 118.79(18) yes
C1 C5 C15 119.58(19) yes
C7 C5 C15 121.6(2) yes
C2 C6 C8 118.68(17) yes
C2 C6 C16 119.88(17) yes
C8 C6 C16 121.44(18) yes
C3 C7 C5 120.74(18) yes
C3 C7 C23 117.39(18) yes
C5 C7 C23 121.9(2) yes
C4 C8 C6 120.74(16) yes
C4 C8 C24 118.03(16) yes
C6 C8 C24 121.06(17) yes
C1 C9 C11 121.7(3) yes
C2 C10 C12 121.9(3) yes
C9 C11 C13 120.0(3) yes
C10 C12 C14 120.1(2) yes
C11 C13 C15 120.2(3) yes
C12 C14 C16 119.9(3) yes
C5 C15 C13 121.0(3) yes
C6 C16 C14 121.1(3) yes
C3 C17 C19 121.4(2) yes
C4 C18 C20 121.06(19) yes
C17 C19 C21 119.9(2) yes
C18 C20 C22 120.32(18) yes
C19 C21 C23 119.5(3) yes
C20 C22 C24 119.04(19) yes
C7 C23 C21 122.3(3) yes
C8 C24 C22 122.3(2) yes
N1 B1 C1 116.23(16) yes
N1 B1 C2 116.51(17) yes
C1 B1 C2 127.17(16) yes
C1 C9 H9 118.243 no
C11 C9 H9 119.530 no
C2 C10 H10 117.841 no
C12 C10 H10 120.116 no
C9 C11 H11 118.750 no
C13 C11 H11 121.229 no
C10 C12 H12 119.067 no
C14 C12 H12 120.865 no
C11 C13 H13 120.727 no
C15 C13 H13 119.084 no
C12 C14 H14 122.146 no
C16 C14 H14 117.935 no
C5 C15 H15 119.971 no
C13 C15 H15 119.025 no
C6 C16 H16 118.061 no
C14 C16 H16 120.856 no
C3 C17 H17 117.933 no
C19 C17 H17 120.659 no
C4 C18 H18 118.915 no
C20 C18 H18 119.973 no
C17 C19 H19 119.079 no
C21 C19 H19 121.043 no
C18 C20 H20 118.209 no
C22 C20 H20 121.453 no
C19 C21 H21 122.881 no
C23 C21 H21 117.553 no
C20 C22 H22 122.353 no
C24 C22 H22 118.592 no
C7 C23 H23 117.078 no
C21 C23 H23 120.463 no
C8 C24 H24 119.423 no
C22 C24 H24 118.119 no

loop_
_geom_bond_atom_site_label_1
_geom_bond_atom_site_label_2
_geom_bond_distance
_geom_bond_publ_flag
N1 C3 1.442(3) yes
N1 C4 1.448(3) yes
N1 B1 1.426(3) yes
C1 C5 1.412(3) yes
C1 C9 1.414(3) yes
C1 B1 1.535(3) yes
C2 C6 1.412(3) yes
C2 C10 1.414(3) yes
C2 B1 1.534(3) yes
C3 C7 1.407(3) yes
C3 C17 1.400(3) yes
C4 C8 1.403(3) yes
C4 C18 1.397(3) yes
C5 C7 1.476(3) yes
C5 C15 1.406(3) yes
C6 C8 1.468(3) yes
C6 C16 1.402(3) yes
C7 C23 1.406(4) yes
C8 C24 1.404(3) yes
C9 C11 1.379(4) yes
C10 C12 1.374(4) yes
C11 C13 1.379(5) yes
C12 C14 1.384(4) yes
C13 C15 1.376(4) yes
C14 C16 1.371(3) yes
C17 C19 1.374(3) yes
C18 C20 1.380(3) yes
C19 C21 1.380(4) yes
C20 C22 1.382(3) yes
C21 C23 1.376(4) yes
C22 C24 1.371(3) yes
C9 H9 1.026 no
C10 H10 1.004 no
C11 H11 0.975 no
C12 H12 0.970 no
C13 H13 1.003 no
C14 H14 0.976 no
C15 H15 0.977 no
C16 H16 0.998 no
C17 H17 0.981 no
C18 H18 0.984 no
C19 H19 1.010 no
C20 H20 0.978 no
C21 H21 0.974 no
C22 H22 0.975 no
C23 H23 1.024 no
C24 H24 0.961 no

loop_
_geom_contact_atom_site_label_1
_geom_contact_atom_site_label_2
_geom_contact_distance
_geom_contact_publ_flag
_geom_contact_site_symmetry_2
N1 C5 2.872(3) no .
N1 C6 2.861(3) no .
C1 C3 2.891(3) no .
C1 C10 3.255(4) no .
C1 C13 2.812(4) no .
C2 C4 2.885(3) no .
C2 C9 3.271(3) no .
C2 C14 2.814(3) no .
C3 C18 2.994(3) no .
C3 C21 2.791(4) no .
C4 C17 2.948(3) no .
C4 C22 2.798(3) no .
C5 C11 2.793(4) no .
C6 C12 2.785(3) no .
C7 C19 2.808(3) no .
C7 B1 2.876(3) no .
C8 C20 2.793(3) no .
C8 B1 2.871(3) no .
C9 C10 3.261(4) no .
C9 C15 2.760(4) no .
C10 C16 2.755(4) no .
C15 C23 2.974(4) no .
C16 C24 2.959(3) no .
C17 C18 2.962(3) no .
C17 C23 2.742(4) no .
C18 C24 2.744(3) no .
N1 C18 3.526(3) no 2_655
C2 C18 3.373(3) no 2_655
C2 C20 3.595(3) no 2_655
C5 C24 3.551(3) no 2_645
C6 C17 3.483(3) no 2_645
C6 C18 3.426(3) no 2_655
C6 C19 3.528(4) no 2_645
C8 C17 3.288(3) no 2_645
C12 C12 3.417(4) no 3_665
C13 C22 3.572(3) no 2_645
C15 C22 3.566(4) no 2_645
C17 C6 3.483(3) no 2_655
C17 C8 3.288(3) no 2_655
C17 C24 3.446(3) no 2_655
C18 N1 3.526(3) no 2_645
C18 C2 3.373(3) no 2_645
C18 C6 3.426(3) no 2_645
C18 B1 3.542(3) no 2_645
C19 C6 3.528(4) no 2_655
C19 C24 3.512(3) no 2_655
C20 C2 3.595(3) no 2_645
C20 B1 3.438(3) no 2_645
C22 C13 3.572(3) no 2_655
C22 C15 3.566(4) no 2_655
C24 C5 3.551(3) no 2_655
C24 C17 3.446(3) no 2_645
C24 C19 3.512(3) no 2_645
B1 C18 3.542(3) no 2_655
B1 C20 3.438(3) no 2_655
N1 H17 2.6234 no .
N1 H18 2.6517 no .
C1 H10 2.9050 no .
C1 H11 3.3088 no .
C1 H15 3.3183 no .
C2 H9 2.9548 no .
C2 H12 3.3034 no .
C2 H16 3.3253 no .
C3 H18 2.7037 no .
C3 H19 3.3244 no .
C3 H23 3.3198 no .
C4 H17 2.5994 no .
C4 H20 3.2868 no .
C4 H24 3.2770 no .
C5 H9 3.3354 no .
C5 H13 3.3209 no .
C5 H23 2.6733 no .
C6 H10 3.3122 no .
C6 H14 3.2819 no .
C6 H24 2.6674 no .
C7 H15 2.6991 no .
C7 H17 3.2985 no .
C7 H21 3.2958 no .
C8 H16 2.6637 no .
C8 H18 3.2985 no .
C8 H22 3.2971 no .
C9 H10 2.6175 no .
C9 H13 3.2996 no .
C10 H9 2.7041 no .
C10 H14 3.2823 no .
C11 H15 3.2637 no .
C12 H16 3.2937 no .
C13 H9 3.3092 no .
C14 H10 3.2961 no .
C15 H11 3.2755 no .
C15 H23 2.6192 no .
C16 H12 3.2654 no .
C16 H24 2.6529 no .
C17 H18 2.5269 no .
C17 H21 3.2811 no .
C18 H17 2.4327 no .
C18 H22 3.2893 no .
C19 H18 3.5778 no .
C19 H23 3.3116 no .
C20 H17 3.4718 no .
C20 H24 3.2322 no .
C21 H17 3.2752 no .
C22 H18 3.2833 no .
C23 H15 2.6745 no .
C23 H19 3.3024 no .
C24 H16 2.6378 no .
C24 H20 3.2670 no .
B1 H9 2.7581 no .
B1 H10 2.7529 no .
H9 H10 2.1018 no .
H9 H11 2.3562 no .
H10 H12 2.3499 no .
H11 H13 2.3969 no .
H12 H14 2.4006 no .
H13 H15 2.3377 no .
H14 H16 2.3407 no .
H15 H23 2.0561 no .
H16 H24 2.0932 no .
H17 H18 2.1772 no .
H17 H19 2.3659 no .
H18 H20 2.3334 no .
H19 H21 2.4307 no .
H20 H22 2.4142 no .
H21 H23 2.3466 no .
H22 H24 2.2912 no .
C1 H13 3.2645 no 2_555
C1 H20 3.5905 no 2_655
C2 H17 3.1020 no 2_645
C2 H18 2.9042 no 2_655
C2 H20 3.3219 no 2_655
C3 H16 3.4983 no 2_645
C4 H17 3.4294 no 2_645
C5 H11 3.3500 no 2_555
C5 H13 3.5168 no 2_555
C5 H24 3.5950 no 2_645
C6 H17 3.1872 no 2_645
C6 H18 2.7764 no 2_655
C6 H19 3.2700 no 2_645
C7 H16 3.4054 no 2_645
C8 H17 3.1840 no 2_645
C8 H18 3.4565 no 2_655
C9 H13 3.2616 no 2_555
C9 H14 3.4971 no 3_655
C9 H19 3.4656 no 4_454
C10 H18 3.2346 no 2_655
C10 H19 3.2433 no 4_454
C10 H20 3.2084 no 2_655
C11 H13 3.4982 no 2_555
C11 H14 3.4482 no 3_655
C11 H22 3.0491 no 1_455
C11 H22 3.3547 no 2_645
C12 H9 2.9708 no 3_655
C12 H12 3.2204 no 3_665
C12 H17 3.4525 no 4_454
C12 H18 3.4548 no 2_655
C12 H18 3.4138 no 4_454
C12 H20 3.4614 no 4_454
C13 H11 3.4982 no 2_555
C13 H20 3.2758 no 1_455
C13 H22 3.1456 no 1_455
C13 H22 3.0699 no 2_645
C14 H9 2.9386 no 3_655
C14 H11 3.4285 no 3_655
C14 H12 3.3879 no 3_665
C14 H15 3.5029 no 4_554
C14 H18 3.3332 no 2_655
C14 H19 3.5947 no 2_645
C14 H20 3.2916 no 4_454
C15 H11 3.0406 no 2_555
C15 H14 3.3614 no 4_455
C15 H21 3.2665 no 3_656
C15 H22 3.2536 no 2_645
C16 H18 2.9835 no 2_655
C16 H19 3.2667 no 2_645
C16 H23 3.2350 no 4_554
C17 H12 3.1730 no 4_555
C18 H12 3.0112 no 4_555
C19 H10 3.2266 no 4_555
C19 H12 3.4922 no 4_555
C19 H24 3.3149 no 2_655
C20 H12 3.2545 no 4_555
C20 H13 3.2844 no 1_655
C20 H14 3.3909 no 4_555
C21 H15 3.0265 no 3_656
C21 H24 3.4313 no 2_655
C21 H24 3.1168 no 4_455
C22 H13 3.4766 no 1_655
C22 H21 3.3187 no 4_554
C23 H15 3.5414 no 3_656
C23 H16 3.4714 no 2_645
C23 H16 3.3110 no 4_455
C23 H23 3.4304 no 3_656
C23 H24 3.3906 no 4_455
C24 H21 3.0808 no 4_554
B1 H17 3.2798 no 2_645
B1 H18 3.4941 no 2_655
B1 H20 3.3192 no 2_655
H9 C12 2.9708 no 3_655
H9 C14 2.9386 no 3_655
H9 H12 2.9651 no 3_655
H9 H14 2.9430 no 3_655
H9 H19 2.8502 no 4_454
H10 C19 3.2266 no 4_454
H10 H13 3.3444 no 2_555
H10 H14 3.4574 no 3_665
H10 H19 2.4321 no 4_454
H10 H20 3.0820 no 2_655
H11 C5 3.3500 no 2_545
H11 C13 3.4982 no 2_545
H11 C14 3.4285 no 3_655
H11 C15 3.0406 no 2_545
H11 H14 2.9171 no 3_655
H11 H15 3.0965 no 2_545
H11 H19 3.5999 no 4_454
H11 H22 2.8411 no 1_455
H11 H23 3.2293 no 2_545
H12 C12 3.2204 no 3_665
H12 C14 3.3879 no 3_665
H12 C17 3.1730 no 4_454
H12 C18 3.0112 no 4_454
H12 C19 3.4922 no 4_454
H12 C20 3.2545 no 4_454
H12 H9 2.9651 no 3_655
H12 H12 3.3088 no 3_665
H12 H14 3.5701 no 3_665
H12 H17 2.5962 no 4_454
H12 H18 2.4791 no 4_454
H12 H19 3.1900 no 4_454
H12 H20 2.9268 no 4_454
H13 C1 3.2645 no 2_545
H13 C5 3.5168 no 2_545
H13 C9 3.2616 no 2_545
H13 C11 3.4982 no 2_545
H13 C20 3.2844 no 1_455
H13 C22 3.4766 no 1_455
H13 H10 3.3444 no 2_545
H13 H14 3.2385 no 4_455
H13 H20 2.5766 no 1_455
H13 H22 3.0035 no 1_455
H13 H22 3.2996 no 2_645
H14 C9 3.4971 no 3_655
H14 C11 3.4482 no 3_655
H14 C15 3.3614 no 4_554
H14 C20 3.3909 no 4_454
H14 H9 2.9430 no 3_655
H14 H10 3.4574 no 3_665
H14 H11 2.9171 no 3_655
H14 H12 3.5701 no 3_665
H14 H13 3.2385 no 4_554
H14 H15 2.7422 no 4_554
H14 H20 2.5796 no 4_454
H14 H23 3.4587 no 4_554
H15 C14 3.5029 no 4_455
H15 C21 3.0265 no 3_656
H15 C23 3.5414 no 3_656
H15 H11 3.0965 no 2_555
H15 H14 2.7422 no 4_455
H15 H16 3.0501 no 4_455
H15 H21 2.7463 no 3_656
H15 H22 3.5653 no 2_645
H15 H24 3.5909 no 2_645
H16 C3 3.4983 no 2_655
H16 C7 3.4054 no 2_655
H16 C23 3.4714 no 2_655
H16 C23 3.3110 no 4_554
H16 H15 3.0501 no 4_554
H16 H18 3.4567 no 2_655
H16 H19 3.5673 no 2_645
H16 H21 3.4899 no 4_554
H16 H23 2.3548 no 4_554
H17 C2 3.1020 no 2_655
H17 C4 3.4294 no 2_655
H17 C6 3.1872 no 2_655
H17 C8 3.1840 no 2_655
H17 C12 3.4525 no 4_555
H17 B1 3.2798 no 2_655
H17 H12 2.5962 no 4_555
H18 C2 2.9042 no 2_645
H18 C6 2.7764 no 2_645
H18 C8 3.4565 no 2_645
H18 C10 3.2346 no 2_645
H18 C12 3.4548 no 2_645
H18 C12 3.4138 no 4_555
H18 C14 3.3332 no 2_645
H18 C16 2.9835 no 2_645
H18 B1 3.4941 no 2_645
H18 H12 2.4791 no 4_555
H18 H16 3.4567 no 2_645
H19 C6 3.2700 no 2_655
H19 C9 3.4656 no 4_555
H19 C10 3.2433 no 4_555
H19 C14 3.5947 no 2_655
H19 C16 3.2667 no 2_655
H19 H9 2.8502 no 4_555
H19 H10 2.4321 no 4_555
H19 H11 3.5999 no 4_555
H19 H12 3.1900 no 4_555
H19 H16 3.5673 no 2_655
H19 H24 3.5630 no 2_655
H20 C1 3.5905 no 2_645
H20 C2 3.3219 no 2_645
H20 C10 3.2084 no 2_645
H20 C12 3.4614 no 4_555
H20 C13 3.2758 no 1_655
H20 C14 3.2916 no 4_555
H20 B1 3.3192 no 2_645
H20 H10 3.0820 no 2_645
H20 H12 2.9268 no 4_555
H20 H13 2.5766 no 1_655
H20 H14 2.5796 no 4_555
H21 C15 3.2665 no 3_656
H21 C22 3.3187 no 4_455
H21 C24 3.0808 no 4_455
H21 H15 2.7463 no 3_656
H21 H16 3.4899 no 4_455
H21 H22 2.8030 no 4_455
H21 H24 2.3099 no 4_455
H22 C11 3.0491 no 1_655
H22 C11 3.3547 no 2_655
H22 C13 3.1456 no 1_655
H22 C13 3.0699 no 2_655
H22 C15 3.2536 no 2_655
H22 H11 2.8411 no 1_655
H22 H13 3.0035 no 1_655
H22 H13 3.2996 no 2_655
H22 H15 3.5653 no 2_655
H22 H21 2.8030 no 4_554
H23 C16 3.2350 no 4_455
H23 C23 3.4304 no 3_656
H23 H11 3.2293 no 2_555
H23 H14 3.4587 no 4_455
H23 H16 2.3548 no 4_455
H23 H23 3.3142 no 3_656
H23 H24 2.9044 no 4_455
H24 C5 3.5950 no 2_655
H24 C19 3.3149 no 2_645
H24 C21 3.4313 no 2_645
H24 C21 3.1168 no 4_554
H24 C23 3.3906 no 4_554
H24 H15 3.5909 no 2_655
H24 H19 3.5630 no 2_645
H24 H21 2.3099 no 4_554
H24 H23 2.9044 no 4_554

loop_
_geom_torsion_atom_site_label_1
_geom_torsion_atom_site_label_2
_geom_torsion_atom_site_label_3
_geom_torsion_atom_site_label_4
_geom_torsion
_geom_torsion_publ_flag
C3 N1 C4 C8 -154.16(14) no
C3 N1 C4 C18 32.6(3) no
C4 N1 C3 C7 -163.07(14) no
C4 N1 C3 C17 24.4(3) no
C3 N1 B1 C1 -26.5(3) no
C3 N1 B1 C2 150.38(15) no
B1 N1 C3 C7 18.8(3) no
B1 N1 C3 C17 -153.73(15) no
C4 N1 B1 C1 155.34(14) no
C4 N1 B1 C2 -27.8(3) no
B1 N1 C4 C8 24.0(3) no
B1 N1 C4 C18 -149.20(15) no
C5 C1 C9 C11 1.4(3) no
C9 C1 C5 C7 178.47(16) no
C9 C1 C5 C15 -1.2(3) no
C5 C1 B1 N1 14.1(3) no
C5 C1 B1 C2 -162.38(17) no
B1 C1 C5 C7 5.8(3) no
B1 C1 C5 C15 -173.83(15) no
C9 C1 B1 N1 -158.21(17) no
C9 C1 B1 C2 25.3(3) no
B1 C1 C9 C11 173.80(16) no
C6 C2 C10 C12 0.3(3) no
C10 C2 C6 C8 -178.26(16) no
C10 C2 C6 C16 2.0(3) no
C6 C2 B1 N1 9.9(3) no
C6 C2 B1 C1 -173.71(16) no
B1 C2 C6 C8 11.9(3) no
B1 C2 C6 C16 -167.82(15) no
C10 C2 B1 N1 -159.33(17) no
C10 C2 B1 C1 17.1(3) no
B1 C2 C10 C12 169.62(17) no
N1 C3 C7 C5 2.4(3) no
N1 C3 C7 C23 -176.19(14) no
N1 C3 C17 C19 175.71(15) no
C7 C3 C17 C19 3.2(3) no
C17 C3 C7 C5 175.01(16) no
C17 C3 C7 C23 -3.6(3) no
N1 C4 C8 C6 -1.2(3) no
N1 C4 C8 C24 -176.43(13) no
N1 C4 C18 C20 175.55(14) no
C8 C4 C18 C20 2.3(3) no
C18 C4 C8 C6 172.20(14) no
C18 C4 C8 C24 -3.1(3) no
C1 C5 C7 C3 -14.4(3) no
C1 C5 C7 C23 164.13(16) no
C1 C5 C15 C13 0.4(3) no
C7 C5 C15 C13 -179.22(16) no
C15 C5 C7 C3 165.20(17) no
C15 C5 C7 C23 -16.2(3) no
C2 C6 C8 C4 -16.7(3) no
C2 C6 C8 C24 158.43(15) no
C2 C6 C16 C14 -2.9(3) no
C8 C6 C16 C14 177.37(16) no
C16 C6 C8 C4 163.03(17) no
C16 C6 C8 C24 -21.9(3) no
C3 C7 C23 C21 1.6(3) no
C5 C7 C23 C21 -177.02(18) no
C4 C8 C24 C22 1.6(3) no
C6 C8 C24 C22 -173.60(16) no
C1 C9 C11 C13 -0.9(4) no
C2 C10 C12 C14 -1.7(4) no
C9 C11 C13 C15 0.0(4) no
C10 C12 C14 C16 0.9(4) no
C11 C13 C15 C5 0.2(4) no
C12 C14 C16 C6 1.4(4) no
C3 C17 C19 C21 -0.6(3) no
C4 C18 C20 C22 -0.0(3) no
C17 C19 C21 C23 -1.5(4) no
C18 C20 C22 C24 -1.5(3) no
C19 C21 C23 C7 1.0(4) no
C20 C22 C24 C8 0.6(3) no

loop_
_cod_related_entry_id
_cod_related_entry_database
_cod_related_entry_code
1 ChemSpider 30660285
